data_4343041
loop_
_publ_author_name
'Wu, Zhi-Lei'
'Dong, Jie'
'Ni, Wei-Yan'
'Zhang, Bo-Wen'
'Cui, Jian-Zhong'
'Zhao, Bin'

_publ_section_title
;
 Unique Chiral Interpenetrating d-f Heterometallic MOFs as Luminescent
 Sensors.
;
_journal_issue 11
_journal_name_full 'Inorganic chemistry'
_journal_page_first 5266
_journal_page_last 5272
_journal_paper_doi 10.1021/acs.inorgchem.5b00240
_journal_volume 54
_journal_year 2015
_chemical_formula_sum 'C24 H16 N3 O9 Tb Zn'
_chemical_formula_weight 714.69
_chemical_name_systematic
; 
 ? 
;
_space_group_IT_number 78
_symmetry_cell_setting tetragonal
_symmetry_space_group_name_Hall 'P 4cw'
_symmetry_space_group_name_H-M 'P 43'
_atom_sites_solution_hydrogens geom
_atom_sites_solution_primary direct
_atom_sites_solution_secondary difmap
_audit_creation_method SHELXL-97
_cell_angle_alpha 90.00
_cell_angle_beta 90.00
_cell_angle_gamma 90.00
_cell_formula_units_Z 4
_cell_length_a 12.1724(5)
_cell_length_b 12.1724(5)
_cell_length_c 15.0581(6)
_cell_measurement_temperature 293(2)
_cell_volume 2231.12(16)
_computing_structure_refinement 'SHELXL-97 (Sheldrick, 1997)'
_computing_structure_solution 'SHELXS-97 (Sheldrick, 1990)'
_diffrn_ambient_temperature 293(2)
_diffrn_measured_fraction_theta_full 0.998
_diffrn_measured_fraction_theta_max 0.998
_diffrn_radiation_monochromator graphite
_diffrn_radiation_source 'fine-focus sealed tube'
_diffrn_radiation_type MoK\a
_diffrn_radiation_wavelength 0.71073
_diffrn_reflns_av_R_equivalents 0.0243
_diffrn_reflns_av_sigmaI/netI 0.0598
_diffrn_reflns_limit_h_max 14
_diffrn_reflns_limit_h_min -12
_diffrn_reflns_limit_k_max 6
_diffrn_reflns_limit_k_min -13
_diffrn_reflns_limit_l_max 17
_diffrn_reflns_limit_l_min -17
_diffrn_reflns_number 4342
_diffrn_reflns_theta_full 24.99
_diffrn_reflns_theta_max 24.99
_diffrn_reflns_theta_min 3.18
_exptl_absorpt_coefficient_mu 4.284
_exptl_absorpt_correction_T_max 0.4812
_exptl_absorpt_correction_T_min 0.2791
_exptl_crystal_colour yellow
_exptl_crystal_density_diffrn 2.128
_exptl_crystal_density_method 'not measured'
_exptl_crystal_description needle
_exptl_crystal_F_000 1392
_exptl_crystal_size_max 0.40
_exptl_crystal_size_mid 0.20
_exptl_crystal_size_min 0.20
_refine_diff_density_max 0.645
_refine_diff_density_min -0.592
_refine_diff_density_rms 0.131
_refine_ls_abs_structure_details 'Flack H D (1983), Acta Cryst. A39, 876-881'
_refine_ls_abs_structure_Flack -0.054(19)
_refine_ls_extinction_method none
_refine_ls_goodness_of_fit_ref 1.056
_refine_ls_hydrogen_treatment mixed
_refine_ls_matrix_type full
_refine_ls_number_parameters 301
_refine_ls_number_reflns 3411
_refine_ls_number_restraints 99
_refine_ls_restrained_S_all 1.058
_refine_ls_R_factor_all 0.0380
_refine_ls_R_factor_gt 0.0347
_refine_ls_shift/su_max 0.001
_refine_ls_shift/su_mean 0.000
_refine_ls_structure_factor_coef Fsqd
_refine_ls_weighting_details 'calc w=1/[\s^2^(Fo^2^)+(0.0223P)^2^+3.2442P] where P=(Fo^2^+2Fc^2^)/3'
_refine_ls_weighting_scheme calc
_refine_ls_wR_factor_gt 0.0704
_refine_ls_wR_factor_ref 0.0726
_reflns_number_gt 3223
_reflns_number_total 3411
_reflns_threshold_expression >2sigma(I)
_cod_data_source_file ic5b00240_si_002.cif
_cod_data_source_block 2
_cod_depositor_comments 'Adding full bibliography for 4343040--4343047.cif.'
_cod_original_cell_volume 2231.13(15)
_cod_original_sg_symbol_H-M P43
_cod_database_code 4343041

loop_
_symmetry_equiv_pos_as_xyz
'x, y, z'
'-y, x, z+3/4'
'-x, -y, z+1/2'
'y, -x, z+1/4'

loop_
_atom_site_label
_atom_site_type_symbol
_atom_site_fract_x
_atom_site_fract_y
_atom_site_fract_z
_atom_site_U_iso_or_equiv
_atom_site_adp_type
_atom_site_occupancy
_atom_site_symmetry_multiplicity
_atom_site_calc_flag
_atom_site_refinement_flags
Tb1 Tb 0.05034(3) 0.01967(3) 0.37593(3) 0.01017(10) Uani 1 1 d .
Zn2 Zn -0.20236(8) 0.17598(9) 0.50801(6) 0.0153(2) Uani 1 1 d .
O3 O -0.1142(5) 0.1201(5) 0.4092(4) 0.0139(14) Uani 1 1 d .
O1 O -0.0751(5) 0.0982(5) 0.2691(4) 0.0130(13) Uani 1 1 d .
O2 O -0.1280(5) 0.0891(5) 0.6003(3) 0.0176(15) Uani 1 1 d .
O4 O 0.0933(5) -0.0354(4) 0.2350(4) 0.0131(13) Uani 1 1 d .
O5 O 0.2474(5) 0.0750(5) 0.3654(4) 0.0223(14) Uani 1 1 d .
O6 O 0.1629(5) -0.1454(6) 0.3913(4) 0.0226(16) Uani 1 1 d D
H1 H 0.215(8) -0.101(8) 0.424(6) 0.034 Uiso 1 1 d .
H6 H 0.201(7) -0.148(9) 0.343(4) 0.034 Uiso 1 1 d D
O7 O 0.1228(5) 0.2012(5) 0.3395(4) 0.0223(16) Uani 1 1 d .
O8 O -0.2165(5) 0.2095(5) 0.3085(4) 0.0186(14) Uani 1 1 d .
C8 C -0.1510(7) 0.0988(8) 0.6845(6) 0.017(2) Uani 1 1 d .
O9 O -0.2201(5) 0.1657(5) 0.7143(4) 0.0189(15) Uani 1 1 d .
N11 N -0.1201(4) 0.3328(4) 0.5072(4) 0.0250(19) Uani 1 1 d G
C5 C -0.1876(4) 0.4242(5) 0.5170(5) 0.027(2) Uani 1 1 d G
C4 C -0.1443(5) 0.5291(4) 0.5072(6) 0.045(3) Uani 1 1 d G
H4 H -0.1895 0.5902 0.5138 0.054 Uiso 1 1 calc R
C1E C -0.0336(5) 0.5428(4) 0.4876(6) 0.052(4) Uani 1 1 d G
H1E H -0.0046 0.6130 0.4810 0.063 Uiso 1 1 calc R
C1G C 0.0339(4) 0.4515(5) 0.4778(6) 0.059(4) Uani 1 1 d G
H1G H 0.1080 0.4606 0.4647 0.071 Uiso 1 1 calc R
C1D C -0.0094(4) 0.3465(4) 0.4876(5) 0.033(3) Uani 1 1 d G
H1D H 0.0358 0.2854 0.4811 0.040 Uiso 1 1 calc R
C12 C -0.1401(9) 0.1476(8) 0.3250(6) 0.020(2) Uani 1 1 d .
C13 C 0.3090(4) 0.2605(4) 0.3413(5) 0.0253(18) Uani 1 1 d GU
C1B C 0.2796(4) 0.3708(5) 0.3389(5) 0.041(2) Uani 1 1 d GU
H1B H 0.2062 0.3910 0.3444 0.049 Uiso 1 1 calc R
C1F C 0.3599(5) 0.4509(4) 0.3283(5) 0.042(2) Uani 1 1 d GU
H1F H 0.3402 0.5247 0.3267 0.050 Uiso 1 1 calc R
C19 C 0.4695(4) 0.4208(5) 0.3201(5) 0.0256(18) Uani 1 1 d GU
C1A C 0.4989(4) 0.3105(5) 0.3225(5) 0.036(2) Uani 1 1 d GU
H1A H 0.5723 0.2903 0.3170 0.043 Uiso 1 1 calc R
C16 C 0.4186(5) 0.2303(4) 0.3331(5) 0.0341(19) Uani 1 1 d GU
H16 H 0.4383 0.1565 0.3347 0.041 Uiso 1 1 calc R
N16 N -0.3261(4) 0.2902(4) 0.5248(3) 0.0166(17) Uani 1 1 d G
C10 C -0.4346(4) 0.2567(3) 0.5347(4) 0.026(2) Uani 1 1 d G
C11 C -0.5164(3) 0.3339(5) 0.5507(4) 0.025(2) Uani 1 1 d GD
H11 H -0.5889 0.3114 0.5573 0.030 Uiso 1 1 calc R
C15 C -0.4897(4) 0.4446(4) 0.5569(4) 0.022(2) Uani 1 1 d GD
C6 C -0.3812(5) 0.4782(3) 0.5470(4) 0.025(2) Uani 1 1 d G
H6A H -0.3634 0.5523 0.5512 0.030 Uiso 1 1 calc R
C20 C -0.2995(3) 0.4010(4) 0.5310(3) 0.019(2) Uani 1 1 d G
C17 C -0.3610(4) -0.0286(5) 0.4874(5) 0.031(3) Uani 1 1 d G
H17 H -0.2973 -0.0688 0.4775 0.038 Uiso 1 1 calc R
C1C C -0.4628(5) -0.0803(4) 0.4843(6) 0.047(3) Uani 1 1 d G
H1C H -0.4670 -0.1552 0.4723 0.056 Uiso 1 1 calc R
C14 C -0.5581(4) -0.0202(5) 0.4992(7) 0.054(4) Uani 1 1 d GU
H14 H -0.6262 -0.0549 0.4971 0.065 Uiso 1 1 calc R
C1H C -0.5517(4) 0.0916(5) 0.5172(6) 0.057(4) Uani 1 1 d G
H1H H -0.6155 0.1318 0.5271 0.068 Uiso 1 1 calc R
C3 C -0.4500(5) 0.1433(4) 0.5203(5) 0.029(2) Uani 1 1 d G
N10 N -0.3547(4) 0.0832(5) 0.5054(4) 0.0245(19) Uani 1 1 d G
C18 C 0.2207(8) 0.1732(8) 0.3500(5) 0.018(2) Uani 1 1 d .

loop_
_atom_site_aniso_label
_atom_site_aniso_U_11
_atom_site_aniso_U_22
_atom_site_aniso_U_33
_atom_site_aniso_U_23
_atom_site_aniso_U_13
_atom_site_aniso_U_12
Tb1 0.0123(2) 0.0116(2) 0.00662(15) -0.00027(18) 0.00061(19) -0.00110(19)
Zn2 0.0179(6) 0.0158(6) 0.0123(5) 0.0001(4) 0.0012(5) 0.0045(5)
O3 0.014(3) 0.018(3) 0.009(3) -0.007(3) 0.003(3) 0.000(3)
O1 0.013(3) 0.016(3) 0.010(3) -0.001(3) 0.004(3) 0.006(3)
O2 0.017(3) 0.026(4) 0.010(3) 0.006(3) -0.002(3) 0.009(3)
O4 0.014(3) 0.011(3) 0.014(3) -0.002(3) 0.006(3) 0.004(3)
O5 0.016(3) 0.023(3) 0.028(3) -0.001(3) 0.001(3) -0.001(3)
O6 0.020(4) 0.029(4) 0.019(4) 0.003(3) -0.002(3) 0.010(3)
O7 0.015(3) 0.017(4) 0.035(4) 0.007(3) -0.003(3) -0.004(3)
O8 0.016(3) 0.021(4) 0.019(3) -0.004(3) -0.006(3) 0.010(3)
C8 0.010(5) 0.022(6) 0.018(4) 0.002(4) 0.008(4) 0.001(4)
O9 0.012(3) 0.024(4) 0.021(3) -0.003(3) 0.002(3) 0.009(3)
N11 0.018(4) 0.023(5) 0.034(4) 0.001(4) -0.003(4) 0.003(4)
C5 0.022(5) 0.022(5) 0.037(6) -0.011(5) -0.012(5) 0.007(5)
C4 0.029(6) 0.021(6) 0.084(9) -0.011(6) -0.011(7) -0.002(5)
C1E 0.025(6) 0.014(6) 0.118(12) -0.011(7) -0.012(7) -0.002(5)
C1G 0.027(7) 0.028(7) 0.122(13) -0.013(7) -0.012(8) -0.003(6)
C1D 0.019(6) 0.023(6) 0.057(7) -0.010(5) -0.013(5) 0.001(5)
C12 0.028(6) 0.012(5) 0.020(5) -0.006(4) 0.007(5) -0.001(5)
C13 0.016(3) 0.024(4) 0.036(4) 0.000(3) 0.003(3) -0.005(3)
C1B 0.021(4) 0.034(4) 0.068(4) 0.005(4) 0.005(4) -0.003(4)
C1F 0.023(4) 0.033(4) 0.069(4) 0.003(4) 0.005(4) -0.005(4)
C19 0.013(3) 0.028(4) 0.036(4) 0.007(4) 0.008(3) -0.007(3)
C1A 0.016(4) 0.032(4) 0.060(4) 0.002(4) 0.012(4) -0.007(4)
C16 0.020(4) 0.025(4) 0.058(4) 0.001(4) 0.011(4) -0.007(4)
N16 0.009(4) 0.030(5) 0.011(3) 0.000(3) 0.001(3) 0.000(3)
C10 0.028(6) 0.032(6) 0.018(5) 0.010(4) 0.011(4) 0.006(5)
C11 0.019(5) 0.018(5) 0.038(6) 0.005(4) 0.009(4) 0.006(5)
C15 0.030(6) 0.023(5) 0.013(4) 0.005(4) 0.005(4) 0.007(5)
C6 0.026(6) 0.020(5) 0.029(5) -0.007(4) 0.003(4) 0.008(5)
C20 0.026(5) 0.018(5) 0.013(4) -0.001(4) -0.006(4) 0.006(4)
C17 0.013(5) 0.026(6) 0.055(7) -0.007(5) -0.007(5) 0.005(5)
C1C 0.031(6) 0.019(6) 0.089(10) 0.009(6) 0.011(7) 0.002(5)
C14 0.038(6) 0.022(6) 0.102(8) 0.000(6) 0.012(7) 0.001(5)
C1H 0.017(6) 0.023(6) 0.129(12) 0.002(8) 0.016(8) -0.002(5)
C3 0.028(6) 0.014(5) 0.044(6) -0.002(5) -0.002(5) 0.007(5)
N10 0.016(4) 0.020(4) 0.038(4) 0.000(4) 0.003(4) 0.002(4)
C18 0.025(5) 0.022(5) 0.009(4) 0.007(4) -0.004(4) 0.000(4)

loop_
_atom_type_symbol
_atom_type_description
_atom_type_scat_dispersion_real
_atom_type_scat_dispersion_imag
_atom_type_scat_source
C C 0.0033 0.0016 'International Tables Vol C Tables 4.2.6.8 and 6.1.1.4'
H H 0.0000 0.0000 'International Tables Vol C Tables 4.2.6.8 and 6.1.1.4'
N N 0.0061 0.0033 'International Tables Vol C Tables 4.2.6.8 and 6.1.1.4'
O O 0.0106 0.0060 'International Tables Vol C Tables 4.2.6.8 and 6.1.1.4'
Tb Tb -0.1723 4.1537 'International Tables Vol C Tables 4.2.6.8 and 6.1.1.4'
Zn Zn 0.2839 1.4301 'International Tables Vol C Tables 4.2.6.8 and 6.1.1.4'

loop_
_geom_angle_atom_site_label_1
_geom_angle_atom_site_label_2
_geom_angle_atom_site_label_3
_geom_angle
_geom_angle_site_symmetry_1
_geom_angle_site_symmetry_3
O4 Tb1 O1 152.3(2) . 4
O4 Tb1 O4 124.80(15) . 4
O1 Tb1 O4 68.85(19) 4 4
O4 Tb1 O3 122.3(2) . .
O1 Tb1 O3 82.41(19) 4 .
O4 Tb1 O3 77.54(19) 4 .
O4 Tb1 O1 69.03(19) . .
O1 Tb1 O1 131.22(16) 4 .
O4 Tb1 O1 114.23(19) 4 .
O3 Tb1 O1 53.84(19) . .
O4 Tb1 O7 88.5(2) . .
O1 Tb1 O7 81.7(2) 4 .
O4 Tb1 O7 146.7(2) 4 .
O3 Tb1 O7 83.5(2) . .
O1 Tb1 O7 73.8(2) . .
O4 Tb1 O6 73.6(2) . .
O1 Tb1 O6 90.6(2) 4 .
O4 Tb1 O6 72.9(2) 4 .
O3 Tb1 O6 150.2(2) . .
O1 Tb1 O6 138.0(2) . .
O7 Tb1 O6 124.3(2) . .
O4 Tb1 O5 78.5(2) . .
O1 Tb1 O5 75.0(2) 4 .
O4 Tb1 O5 128.3(2) 4 .
O3 Tb1 O5 132.68(19) . .
O1 Tb1 O5 117.3(2) . .
O7 Tb1 O5 52.7(2) . .
O6 Tb1 O5 71.9(2) . .
O4 Tb1 O2 78.54(18) . 2_554
O1 Tb1 O2 121.30(18) 4 2_554
O4 Tb1 O2 52.74(18) 4 2_554
O3 Tb1 O2 80.3(2) . 2_554
O1 Tb1 O2 75.67(19) . 2_554
O7 Tb1 O2 149.4(2) . 2_554
O6 Tb1 O2 78.7(2) . 2_554
O5 Tb1 O2 146.7(2) . 2_554
O4 Tb1 C18 84.1(2) . .
O1 Tb1 C18 75.7(2) 4 .
O4 Tb1 C18 143.2(2) 4 .
O3 Tb1 C18 107.8(2) . .
O1 Tb1 C18 96.4(2) . .
O7 Tb1 C18 26.3(2) . .
O6 Tb1 C18 98.4(3) . .
O5 Tb1 C18 26.5(2) . .
O2 Tb1 C18 162.5(2) 2_554 .
O4 Tb1 C8 102.5(2) . 2_554
O1 Tb1 C8 94.7(2) 4 2_554
O4 Tb1 C8 26.1(2) 4 2_554
O3 Tb1 C8 77.2(2) . 2_554
O1 Tb1 C8 95.2(2) . 2_554
O7 Tb1 C8 160.7(2) . 2_554
O6 Tb1 C8 74.5(2) . 2_554
O5 Tb1 C8 144.6(2) . 2_554
O2 Tb1 C8 26.7(2) 2_554 2_554
C18 Tb1 C8 168.2(2) . 2_554
O4 Tb1 C12 95.5(2) . .
O1 Tb1 C12 106.8(2) 4 .
O4 Tb1 C12 98.2(2) 4 .
O3 Tb1 C12 27.5(2) . .
O1 Tb1 C12 26.5(2) . .
O7 Tb1 C12 75.1(2) . .
O6 Tb1 C12 156.4(3) . .
O5 Tb1 C12 127.4(2) . .
O2 Tb1 C12 78.6(2) 2_554 .
C18 Tb1 C12 101.3(3) . .
C8 Tb1 C12 88.0(3) 2_554 .
O3 Zn2 O2 95.6(2) . .
O3 Zn2 N16 136.7(2) . .
O2 Zn2 N16 127.7(2) . .
O3 Zn2 N11 92.8(2) . .
O2 Zn2 N11 105.4(3) . .
N16 Zn2 N11 75.1(2) . .
O3 Zn2 N10 105.9(2) . .
O2 Zn2 N10 97.2(3) . .
N16 Zn2 N10 74.3(2) . .
N11 Zn2 N10 149.0(2) . .
C12 O3 Zn2 120.0(6) . .
C12 O3 Tb1 97.2(5) . .
Zn2 O3 Tb1 142.5(3) . .
C12 O1 Tb1 152.6(6) . 2_554
C12 O1 Tb1 97.8(5) . .
Tb1 O1 Tb1 109.5(2) 2_554 .
C8 O2 Zn2 122.6(6) . .
C8 O2 Tb1 93.8(5) . 4
Zn2 O2 Tb1 143.5(3) . 4
C8 O4 Tb1 147.8(6) 3_554 .
C8 O4 Tb1 99.8(5) 3_554 2_554
Tb1 O4 Tb1 112.3(2) . 2_554
C18 O5 Tb1 91.2(5) . .
C18 O7 Tb1 93.9(6) . .
O9 C8 O4 122.9(8) . 3
O9 C8 O2 123.5(9) . .
O4 C8 O2 113.6(8) 3 .
O9 C8 Tb1 175.7(7) . 4
O4 C8 Tb1 54.1(4) 3 4
O2 C8 Tb1 59.5(5) . 4
C5 N11 C1D 120.0 . .
C5 N11 Zn2 115.7(3) . .
C1D N11 Zn2 123.9(3) . .
C4 C5 N11 120.0 . .
C4 C5 C20 124.5(4) . .
N11 C5 C20 115.3(4) . .
C5 C4 C1E 120.0 . .
C1G C1E C4 120.0 . .
C1E C1G C1D 120.0 . .
C1G C1D N11 120.0 . .
O8 C12 O1 128.0(9) . .
O8 C12 O3 121.5(8) . .
O1 C12 O3 110.5(8) . .
O8 C12 Tb1 173.9(7) . .
O1 C12 Tb1 55.7(5) . .
O3 C12 Tb1 55.3(5) . .
C1B C13 C16 120.0 . .
C1B C13 C18 119.8(5) . .
C16 C13 C18 120.2(5) . .
C13 C1B C1F 120.0 . .
C19 C1F C1B 120.0 . .
C1A C19 C1F 120.0 . .
C1A C19 C15 121.2(10) . 2_664
C1F C19 C15 118.8(10) . 2_664
C16 C1A C19 120.0 . .
C1A C16 C13 120.0 . .
C10 N16 C20 120.0 . .
C10 N16 Zn2 120.5(3) . .
C20 N16 Zn2 119.4(3) . .
N16 C10 C11 120.0 . .
N16 C10 C3 113.4(4) . .
C11 C10 C3 126.4(4) . .
C15 C11 C10 120.0 . .
C11 C15 C6 120.0 . .
C11 C15 C19 120.5(10) . 4_465
C6 C15 C19 119.5(11) . 4_465
C20 C6 C15 120.0 . .
C6 C20 N16 120.0 . .
C6 C20 C5 125.7(4) . .
N16 C20 C5 114.2(4) . .
C1C C17 N10 120.0 . .
C17 C1C C14 120.0 . .
C1H C14 C1C 120.0 . .
C3 C1H C14 120.0 . .
N10 C3 C1H 120.0 . .
N10 C3 C10 115.4(4) . .
C1H C3 C10 124.6(4) . .
C3 N10 C17 120.0 . .
C3 N10 Zn2 115.9(3) . .
C17 N10 Zn2 124.1(3) . .
O7 C18 O5 121.8(9) . .
O7 C18 C13 118.3(8) . .
O5 C18 C13 119.9(8) . .
O7 C18 Tb1 59.8(5) . .
O5 C18 Tb1 62.3(5) . .
C13 C18 Tb1 176.0(6) . .

loop_
_geom_bond_atom_site_label_1
_geom_bond_atom_site_label_2
_geom_bond_distance
_geom_bond_site_symmetry_2
Tb1 O4 2.287(6) .
Tb1 O1 2.333(6) 4
Tb1 O4 2.382(6) 4
Tb1 O3 2.400(6) .
Tb1 O1 2.415(6) .
Tb1 O7 2.442(6) .
Tb1 O6 2.443(6) .
Tb1 O5 2.496(6) .
Tb1 O2 2.502(6) 2_554
Tb1 C18 2.819(9) .
Tb1 C8 2.897(9) 2_554
Tb1 C12 2.896(11) .
Zn2 O3 1.956(6) .
Zn2 O2 1.967(6) .
Zn2 N16 2.066(4) .
Zn2 N11 2.156(5) .
Zn2 N10 2.171(5) .
O3 C12 1.349(10) .
O1 C12 1.303(11) .
O1 Tb1 2.333(6) 2_554
O2 C8 1.304(10) .
O2 Tb1 2.502(6) 4
O4 C8 1.291(11) 3_554
O4 Tb1 2.382(6) 2_554
O5 C18 1.260(10) .
O7 C18 1.250(10) .
O8 C12 1.222(12) .
C8 O9 1.254(11) .
C8 O4 1.291(11) 3
C8 Tb1 2.897(9) 4
N11 C5 1.3900 .
N11 C1D 1.3900 .
C5 C4 1.3900 .
C5 C20 1.406(6) .
C4 C1E 1.3900 .
C1E C1G 1.3900 .
C1G C1D 1.3900 .
C13 C1B 1.3900 .
C13 C16 1.3900 .
C13 C18 1.516(10) .
C1B C1F 1.3900 .
C1F C19 1.3900 .
C19 C1A 1.3900 .
C19 C15 1.52(3) 2_664
C1A C16 1.3900 .
N16 C10 1.3900 .
N16 C20 1.3900 .
C10 C11 1.3900 .
C10 C3 1.409(6) .
C11 C15 1.3900 .
C15 C6 1.3900 .
C15 C19 1.52(3) 4_465
C6 C20 1.3900 .
C17 C1C 1.3900 .
C17 N10 1.3900 .
C1C C14 1.3900 .
C14 C1H 1.3900 .
C1H C3 1.3900 .
C3 N10 1.3900 .
